data_8107477
loop_
_publ_author_name
'Luo, Han-Lin'
'Li, Wen-Xuan'
'Bai, Xian-Yong'
'Meng, Qing-Guo'
'Hou, Yun'

_publ_section_title
;
 Crystal structure of
 (E)-7-fluoro-2-(4-morpholinobenzylidene)-3,4-dihydronaphthalen-1(2H)-one,
 C21H20FNO2
;
_journal_issue 3
_journal_name_full 'Zeitschrift f\"ur Kristallographie - New Crystal Structures'
_journal_page_first 495
_journal_page_last 497
_journal_paper_doi 10.1515/ncrs-2023-0053
_journal_volume 238
_journal_year 2023
_chemical_formula_moiety 'C21 H20 F N O2'
_chemical_formula_sum 'C21 H20 F N O2'
_chemical_formula_weight 337.38
_space_group_crystal_system triclinic
_space_group_IT_number 2
_space_group_name_Hall '-P 1'
_space_group_name_H-M_alt 'P -1'
_atom_sites_solution_hydrogens geom
_audit_creation_method SHELXL-2017/1
_cell_angle_alpha 103.880(7)
_cell_angle_beta 100.987(7)
_cell_angle_gamma 115.090(7)
_cell_formula_units_Z 2
_cell_length_a 9.2201(7)
_cell_length_b 9.3195(8)
_cell_length_c 11.4012(9)
_cell_measurement_reflns_used 2602
_cell_measurement_temperature 293(2)
_cell_measurement_theta_max 28.6850
_cell_measurement_theta_min 2.6050
_cell_volume 812.32(14)
_computing_cell_refinement 'CrysAlisPro 1.171.38.43f (Rigaku OD, 2017)'
_computing_data_collection 'CrysAlisPro 1.171.38.43f (Rigaku OD, 2017)'
_computing_data_reduction 'CrysAlisPro 1.171.38.43f (Rigaku OD, 2017)'
_computing_molecular_graphics 'Bruker SHELXTL'
_computing_publication_material 'Bruker SHELXTL'
_computing_structure_refinement 'SHELXL-2017/1 (Sheldrick, 2015)'
_computing_structure_solution 'SHELXL-2017/1 (Sheldrick, 2015)'
_diffrn_ambient_temperature 293(2)
_diffrn_measured_fraction_theta_full 1.000
_diffrn_measured_fraction_theta_max 1.000
_diffrn_measurement_device_type 'SuperNova, Dual, Cu at zero, AtlasS2'
_diffrn_measurement_method 'CCD plate'
_diffrn_radiation_type MoK\a
_diffrn_radiation_wavelength 0.71073
_diffrn_reflns_av_R_equivalents 0.0247
_diffrn_reflns_av_unetI/netI 0.0416
_diffrn_reflns_Laue_measured_fraction_full 1.000
_diffrn_reflns_Laue_measured_fraction_max 1.000
_diffrn_reflns_limit_h_max 11
_diffrn_reflns_limit_h_min -10
_diffrn_reflns_limit_k_max 11
_diffrn_reflns_limit_k_min -10
_diffrn_reflns_limit_l_max 13
_diffrn_reflns_limit_l_min -9
_diffrn_reflns_number 5331
_diffrn_reflns_point_group_measured_fraction_full 1.000
_diffrn_reflns_point_group_measured_fraction_max 1.000
_diffrn_reflns_theta_full 25.242
_diffrn_reflns_theta_max 25.496
_diffrn_reflns_theta_min 2.586
_diffrn_source 'micro-focus sealed X-ray tube'
_exptl_absorpt_coefficient_mu 0.096
_exptl_absorpt_correction_T_max 1.00000
_exptl_absorpt_correction_T_min 0.45625
_exptl_absorpt_correction_type multi-scan
_exptl_absorpt_process_details
;
CrysAlisPro 1.171.38.43f (Rigaku Oxford Diffraction, 2015)
Empirical absorption correction using spherical harmonics,
 implemented in SCALE3 ABSPACK scaling algorithm.
;
_exptl_crystal_colour colourless
_exptl_crystal_density_diffrn 1.379
_exptl_crystal_description block
_exptl_crystal_F_000 356
_exptl_crystal_size_max 0.120
_exptl_crystal_size_mid 0.120
_exptl_crystal_size_min 0.100
_refine_diff_density_max 0.211
_refine_diff_density_min -0.178
_refine_diff_density_rms 0.047
_refine_ls_extinction_coef 0.031(4)
_refine_ls_extinction_expression Fc^*^=kFc[1+0.001xFc^2^\l^3^/sin(2\q)]^-1/4^
_refine_ls_extinction_method 'SHELXL-2017/1 (Sheldrick 2017)'
_refine_ls_goodness_of_fit_ref 1.037
_refine_ls_hydrogen_treatment constr
_refine_ls_matrix_type full
_refine_ls_number_parameters 227
_refine_ls_number_reflns 3015
_refine_ls_number_restraints 0
_refine_ls_restrained_S_all 1.037
_refine_ls_R_factor_all 0.0564
_refine_ls_R_factor_gt 0.0421
_refine_ls_shift/su_max 0.000
_refine_ls_shift/su_mean 0.000
_refine_ls_structure_factor_coef Fsqd
_refine_ls_weighting_details 'w=1/[\s^2^(Fo^2^)+(0.0613P)^2^+0.0106P] where P=(Fo^2^+2Fc^2^)/3'
_refine_ls_weighting_scheme calc
_refine_ls_wR_factor_gt 0.1044
_refine_ls_wR_factor_ref 0.1136
_reflns_Friedel_coverage 0.000
_reflns_Friedel_fraction_full .
_reflns_Friedel_fraction_max .
_reflns_number_gt 2363
_reflns_number_total 3015
_reflns_threshold_expression 'I > 2\s(I)'
_cod_data_source_file suppl_j_ncrs-2023-0053_suppl.cif
_cod_data_source_block L4
_cod_original_cell_volume 812.32(12)
_cod_database_code 8107477
_shelx_shelxl_version_number 2017/1
_shelx_space_group_comment
;
The symmetry employed for this shelxl refinement is uniquely defined
by the following loop, which should always be used as a source of
symmetry information in preference to the above space-group names.
They are only intended as comments.
;
_shelx_estimated_absorpt_t_min 0.989
_shelx_estimated_absorpt_t_max 0.990

loop_
_space_group_symop_operation_xyz
'x, y, z'
'-x, -y, -z'

loop_
_atom_site_label
_atom_site_type_symbol
_atom_site_fract_x
_atom_site_fract_y
_atom_site_fract_z
_atom_site_U_iso_or_equiv
_atom_site_adp_type
_atom_site_occupancy
_atom_site_site_symmetry_order
_atom_site_calc_flag
_atom_site_refinement_flags_posn
_atom_site_refinement_flags_adp
_atom_site_refinement_flags_occupancy
_atom_site_disorder_assembly
_atom_site_disorder_group
C1 C 0.56397(17) 1.19487(19) 0.63909(14) 0.0264(3) Uani 1 1 d . . . . .
C2 C 0.40275(17) 1.08726(18) 0.65534(14) 0.0268(3) Uani 1 1 d . . . . .
C3 C 0.24048(17) 1.01839(19) 0.54719(15) 0.0295(4) Uani 1 1 d . . . . .
H3A H 0.145851 0.984535 0.579472 0.035 Uiso 1 1 calc R U . . .
H3B H 0.222835 0.918155 0.482222 0.035 Uiso 1 1 calc R U . . .
C4 C 0.24340(17) 1.14812(19) 0.48648(15) 0.0310(4) Uani 1 1 d . . . . .
H4A H 0.146647 1.091689 0.408305 0.037 Uiso 1 1 calc R U . . .
H4B H 0.231542 1.234177 0.544562 0.037 Uiso 1 1 calc R U . . .
C5 C 0.40381(18) 1.2947(2) 0.35557(15) 0.0335(4) Uani 1 1 d . . . . .
H5 H 0.301791 1.274575 0.302513 0.040 Uiso 1 1 calc R U . . .
C6 C 0.55297(19) 1.3851(2) 0.33312(15) 0.0359(4) Uani 1 1 d . . . . .
H6 H 0.552333 1.425014 0.265812 0.043 Uiso 1 1 calc R U . . .
C7 C 0.70260(17) 1.41380(19) 0.41397(15) 0.0301(4) Uani 1 1 d . . . . .
C8 C 0.70804(17) 1.35272(18) 0.51109(14) 0.0278(4) Uani 1 1 d . . . . .
H8 H 0.810702 1.372226 0.562599 0.033 Uiso 1 1 calc R U . . .
C9 C 0.55638(16) 1.26018(17) 0.53188(14) 0.0246(3) Uani 1 1 d . . . . .
C10 C 0.40287(17) 1.23331(18) 0.45558(14) 0.0272(3) Uani 1 1 d . . . . .
C11 C 0.41659(18) 1.06564(19) 0.76909(15) 0.0290(4) Uani 1 1 d . . . . .
H11 H 0.527895 1.120775 0.824305 0.035 Uiso 1 1 calc R U . . .
C12 C 0.29142(18) 0.97297(19) 0.82209(14) 0.0284(3) Uani 1 1 d . . . . .
C13 C 0.33310(18) 1.03022(19) 0.95568(14) 0.0312(4) Uani 1 1 d . . . . .
H13 H 0.438261 1.124989 1.005246 0.037 Uiso 1 1 calc R U . . .
C14 C 0.22585(17) 0.95279(19) 1.01631(14) 0.0310(4) Uani 1 1 d . . . . .
H14 H 0.257798 0.998772 1.105025 0.037 Uiso 1 1 calc R U . . .
C15 C 0.06777(17) 0.80456(18) 0.94679(14) 0.0265(3) Uani 1 1 d . . . . .
C16 C 0.02699(18) 0.74408(18) 0.81312(14) 0.0295(4) Uani 1 1 d . . . . .
H16 H -0.075580 0.645934 0.763587 0.035 Uiso 1 1 calc R U . . .
C17 C 0.13453(17) 0.82593(19) 0.75324(14) 0.0299(4) Uani 1 1 d . . . . .
H17 H 0.101848 0.782103 0.664372 0.036 Uiso 1 1 calc R U . . .
C18 C -0.01093(18) 0.81091(19) 1.14081(14) 0.0315(4) Uani 1 1 d . . . . .
H18A H -0.050767 0.892291 1.143258 0.038 Uiso 1 1 calc R U . . .
H18B H 0.109467 0.873045 1.189358 0.038 Uiso 1 1 calc R U . . .
C19 C -0.10442(19) 0.6894(2) 1.20107(16) 0.0427(4) Uani 1 1 d . . . . .
H19A H -0.055334 0.616601 1.207199 0.051 Uiso 1 1 calc R U . . .
H19B H -0.089887 0.753469 1.287273 0.051 Uiso 1 1 calc R U . . .
C20 C -0.2997(2) 0.4894(2) 1.00609(17) 0.0417(4) Uani 1 1 d . . . . .
H20A H -0.419576 0.415885 0.957357 0.050 Uiso 1 1 calc R U . . .
H20B H -0.249243 0.417988 1.013519 0.050 Uiso 1 1 calc R U . . .
C21 C -0.21681(18) 0.6007(2) 0.93542(16) 0.0386(4) Uani 1 1 d . . . . .
H21A H -0.227185 0.529976 0.853037 0.046 Uiso 1 1 calc R U . . .
H21B H -0.275024 0.663445 0.920018 0.046 Uiso 1 1 calc R U . . .
F1 F 0.85045(10) 1.50772(11) 0.39625(10) 0.0426(3) Uani 1 1 d . . . . .
N1 N -0.03751(14) 0.71990(15) 1.00812(11) 0.0294(3) Uani 1 1 d . . . . .
O1 O 0.70278(12) 1.23344(15) 0.71052(11) 0.0407(3) Uani 1 1 d . . . . .
O2 O -0.28086(13) 0.58668(15) 1.13005(11) 0.0442(3) Uani 1 1 d . . . . .

loop_
_atom_site_aniso_label
_atom_site_aniso_U_11
_atom_site_aniso_U_22
_atom_site_aniso_U_33
_atom_site_aniso_U_23
_atom_site_aniso_U_13
_atom_site_aniso_U_12
C1 0.0255(7) 0.0290(8) 0.0266(8) 0.0088(6) 0.0114(6) 0.0145(6)
C2 0.0283(7) 0.0286(9) 0.0283(8) 0.0109(7) 0.0144(6) 0.0158(6)
C3 0.0248(7) 0.0324(9) 0.0338(9) 0.0141(7) 0.0141(6) 0.0133(6)
C4 0.0250(7) 0.0364(9) 0.0339(8) 0.0143(7) 0.0103(6) 0.0160(7)
C5 0.0309(8) 0.0396(10) 0.0329(9) 0.0176(7) 0.0092(7) 0.0180(7)
C6 0.0440(9) 0.0392(10) 0.0321(9) 0.0201(8) 0.0166(7) 0.0216(8)
C7 0.0306(8) 0.0281(9) 0.0371(9) 0.0144(7) 0.0198(7) 0.0141(7)
C8 0.0277(7) 0.0264(8) 0.0305(8) 0.0090(7) 0.0122(6) 0.0139(6)
C9 0.0267(7) 0.0224(8) 0.0254(8) 0.0066(6) 0.0116(6) 0.0126(6)
C10 0.0290(7) 0.0268(8) 0.0278(8) 0.0095(6) 0.0119(6) 0.0146(6)
C11 0.0281(7) 0.0309(9) 0.0305(8) 0.0120(7) 0.0127(6) 0.0150(7)
C12 0.0319(8) 0.0316(9) 0.0301(8) 0.0152(7) 0.0148(7) 0.0188(7)
C13 0.0280(7) 0.0319(9) 0.0291(8) 0.0124(7) 0.0099(6) 0.0100(7)
C14 0.0321(8) 0.0327(9) 0.0236(8) 0.0102(7) 0.0098(6) 0.0119(7)
C15 0.0298(8) 0.0265(8) 0.0290(8) 0.0127(7) 0.0136(6) 0.0158(6)
C16 0.0296(7) 0.0253(9) 0.0288(8) 0.0074(7) 0.0106(6) 0.0105(6)
C17 0.0359(8) 0.0315(9) 0.0247(8) 0.0093(7) 0.0130(7) 0.0178(7)
C18 0.0308(8) 0.0376(10) 0.0287(8) 0.0161(7) 0.0134(7) 0.0154(7)
C19 0.0341(9) 0.0564(12) 0.0380(10) 0.0266(9) 0.0161(7) 0.0157(8)
C20 0.0354(9) 0.0372(10) 0.0485(11) 0.0189(8) 0.0187(8) 0.0107(7)
C21 0.0344(8) 0.0370(10) 0.0329(9) 0.0125(8) 0.0120(7) 0.0076(7)
F1 0.0381(5) 0.0472(6) 0.0547(6) 0.0323(5) 0.0283(5) 0.0188(4)
N1 0.0292(7) 0.0294(8) 0.0289(7) 0.0133(6) 0.0135(5) 0.0109(6)
O1 0.0274(6) 0.0610(8) 0.0379(7) 0.0274(6) 0.0124(5) 0.0195(5)
O2 0.0343(6) 0.0538(8) 0.0439(7) 0.0237(6) 0.0214(5) 0.0145(5)

loop_
_atom_type_symbol
_atom_type_description
_atom_type_scat_dispersion_real
_atom_type_scat_dispersion_imag
_atom_type_scat_source
C C 0.0033 0.0016 'International Tables Vol C Tables 4.2.6.8 and 6.1.1.4'
H H 0.0000 0.0000 'International Tables Vol C Tables 4.2.6.8 and 6.1.1.4'
N N 0.0061 0.0033 'International Tables Vol C Tables 4.2.6.8 and 6.1.1.4'
O O 0.0106 0.0060 'International Tables Vol C Tables 4.2.6.8 and 6.1.1.4'
F F 0.0171 0.0103 'International Tables Vol C Tables 4.2.6.8 and 6.1.1.4'

loop_
_geom_angle_atom_site_label_1
_geom_angle_atom_site_label_2
_geom_angle_atom_site_label_3
_geom_angle
_geom_angle_site_symmetry_1
_geom_angle_site_symmetry_3
O1 C1 C2 122.63(14) . .
O1 C1 C9 119.11(12) . .
C2 C1 C9 118.26(12) . .
C11 C2 C1 115.68(13) . .
C11 C2 C3 126.61(13) . .
C1 C2 C3 117.67(13) . .
C2 C3 C4 112.29(12) . .
C10 C4 C3 113.42(11) . .
C6 C5 C10 121.66(14) . .
C7 C6 C5 117.84(15) . .
F1 C7 C8 118.71(13) . .
F1 C7 C6 118.51(14) . .
C8 C7 C6 122.78(14) . .
C7 C8 C9 118.79(13) . .
C10 C9 C8 120.44(14) . .
C10 C9 C1 121.21(12) . .
C8 C9 C1 118.34(12) . .
C5 C10 C9 118.42(13) . .
C5 C10 C4 121.53(13) . .
C9 C10 C4 119.96(14) . .
C2 C11 C12 132.54(14) . .
C17 C12 C13 115.80(14) . .
C17 C12 C11 126.44(14) . .
C13 C12 C11 117.68(13) . .
C14 C13 C12 122.87(14) . .
C13 C14 C15 121.22(14) . .
N1 C15 C16 122.22(13) . .
N1 C15 C14 121.53(13) . .
C16 C15 C14 116.19(13) . .
C17 C16 C15 121.90(14) . .
C16 C17 C12 121.97(14) . .
N1 C18 C19 110.84(13) . .
O2 C19 C18 112.40(13) . .
O2 C20 C21 111.75(13) . .
N1 C21 C20 111.38(13) . .
C15 N1 C21 119.16(12) . .
C15 N1 C18 118.67(12) . .
C21 N1 C18 112.14(11) . .
C20 O2 C19 108.31(11) . .

loop_
_geom_bond_atom_site_label_1
_geom_bond_atom_site_label_2
_geom_bond_distance
_geom_bond_site_symmetry_2
C1 O1 1.2258(17) .
C1 C2 1.476(2) .
C1 C9 1.493(2) .
C2 C11 1.350(2) .
C2 C3 1.5078(19) .
C3 C4 1.524(2) .
C4 C10 1.503(2) .
C5 C6 1.386(2) .
C5 C10 1.393(2) .
C6 C7 1.381(2) .
C7 F1 1.3576(16) .
C7 C8 1.363(2) .
C8 C9 1.399(2) .
C9 C10 1.396(2) .
C11 C12 1.454(2) .
C12 C17 1.399(2) .
C12 C13 1.402(2) .
C13 C14 1.368(2) .
C14 C15 1.410(2) .
C15 N1 1.3884(19) .
C15 C16 1.404(2) .
C16 C17 1.378(2) .
C18 N1 1.4611(18) .
C18 C19 1.506(2) .
C19 O2 1.4226(18) .
C20 O2 1.417(2) .
C20 C21 1.507(2) .
C21 N1 1.4603(18) .

loop_
_geom_hbond_atom_site_label_D
_geom_hbond_atom_site_label_H
_geom_hbond_atom_site_label_A
_geom_hbond_distance_DH
_geom_hbond_distance_HA
_geom_hbond_distance_DA
_geom_hbond_angle_DHA
_geom_hbond_site_symmetry_A
_geom_hbond_publ_flag
C21 H21A O1 0.97 2.57 3.428(2) 146.9 1_445 yes
C18 H18B O1 0.97 2.56 3.2577(18) 129.3 2_677 yes

loop_
_geom_torsion_atom_site_label_1
_geom_torsion_atom_site_label_2
_geom_torsion_atom_site_label_3
_geom_torsion_atom_site_label_4
_geom_torsion
_geom_torsion_site_symmetry_1
_geom_torsion_site_symmetry_2
_geom_torsion_site_symmetry_3
_geom_torsion_site_symmetry_4
O1 C1 C2 C11 14.7(2) . . . .
C9 C1 C2 C11 -164.67(13) . . . .
O1 C1 C2 C3 -167.49(13) . . . .
C9 C1 C2 C3 13.15(18) . . . .
C11 C2 C3 C4 137.96(15) . . . .
C1 C2 C3 C4 -39.59(16) . . . .
C2 C3 C4 C10 48.01(17) . . . .
C10 C5 C6 C7 -0.4(2) . . . .
C5 C6 C7 F1 -177.48(12) . . . .
C5 C6 C7 C8 2.1(2) . . . .
F1 C7 C8 C9 178.13(12) . . . .
C6 C7 C8 C9 -1.5(2) . . . .
C7 C8 C9 C10 -0.9(2) . . . .
C7 C8 C9 C1 -179.60(13) . . . .
O1 C1 C9 C10 -173.86(13) . . . .
C2 C1 C9 C10 5.5(2) . . . .
O1 C1 C9 C8 4.8(2) . . . .
C2 C1 C9 C8 -175.84(12) . . . .
C6 C5 C10 C9 -1.9(2) . . . .
C6 C5 C10 C4 174.85(14) . . . .
C8 C9 C10 C5 2.6(2) . . . .
C1 C9 C10 C5 -178.82(13) . . . .
C8 C9 C10 C4 -174.24(12) . . . .
C1 C9 C10 C4 4.4(2) . . . .
C3 C4 C10 C5 151.69(14) . . . .
C3 C4 C10 C9 -31.6(2) . . . .
C1 C2 C11 C12 179.24(14) . . . .
C3 C2 C11 C12 1.6(3) . . . .
C2 C11 C12 C17 30.0(3) . . . .
C2 C11 C12 C13 -153.15(16) . . . .
C17 C12 C13 C14 -2.5(2) . . . .
C11 C12 C13 C14 -179.71(13) . . . .
C12 C13 C14 C15 2.7(2) . . . .
C13 C14 C15 N1 176.33(12) . . . .
C13 C14 C15 C16 -1.0(2) . . . .
N1 C15 C16 C17 -177.96(12) . . . .
C14 C15 C16 C17 -0.7(2) . . . .
C15 C16 C17 C12 0.7(2) . . . .
C13 C12 C17 C16 0.8(2) . . . .
C11 C12 C17 C16 177.73(13) . . . .
N1 C18 C19 O2 -55.64(17) . . . .
O2 C20 C21 N1 56.09(17) . . . .
C16 C15 N1 C21 -21.0(2) . . . .
C14 C15 N1 C21 161.80(13) . . . .
C16 C15 N1 C18 -163.89(12) . . . .
C14 C15 N1 C18 18.95(19) . . . .
C20 C21 N1 C15 165.35(13) . . . .
C20 C21 N1 C18 -49.55(17) . . . .
C19 C18 N1 C15 -165.63(12) . . . .
C19 C18 N1 C21 49.08(16) . . . .
C21 C20 O2 C19 -60.79(16) . . . .
C18 C19 O2 C20 60.98(17) . . . .
